data_7708630
loop_
_publ_author_name
'Kocsi, Daniel'
'Kovacs, Daniel'
'Wells, Jordann A. L.'
'Borbas, Eszter'

_publ_section_title
;
 Reduced quenching effect of pyridine ligands in highly luminescent
 Ln(III) complexes: the role of tertiary amide linkers
;
_journal_name_full 'Dalton Transactions'
_journal_paper_doi 10.1039/D1DT02893F
_journal_year 2021
_chemical_formula_moiety '(C34 H34 N7 O8 Tb1)(Tb0.425 2.35(H2 O)), 1.275(Cl), 7.8(H2 O)'
_chemical_formula_sum 'C34 H54.3 Cl1.27 N7 O18.15 Tb1.42'
_chemical_formula_weight 1122.24
_space_group_crystal_system monoclinic
_space_group_IT_number 15
_space_group_name_Hall '-C 2yc'
_space_group_name_H-M_alt 'C 1 2/c 1'
_atom_sites_solution_hydrogens mixed
_audit_creation_date 2021-10-24
_audit_creation_method
;
Olex2 1.5
(compiled 2021.10.07 svn.r9718050b for OlexSys, GUI svn.r6410)
;
_audit_update_record
;
2021-10-24 deposited with the CCDC.	2021-10-25 downloaded from the CCDC.
;
_cell_angle_alpha 90
_cell_angle_beta 101.195(2)
_cell_angle_gamma 90
_cell_formula_units_Z 8
_cell_length_a 22.2162(18)
_cell_length_b 26.8066(18)
_cell_length_c 16.0827(12)
_cell_measurement_reflns_used 9933
_cell_measurement_temperature 170(2)
_cell_measurement_theta_max 22.72
_cell_measurement_theta_min 2.41
_cell_volume 9395.7(12)
_computing_molecular_graphics 'Olex2 1.5 (Dolomanov et al., 2009)'
_computing_publication_material 'Olex2 1.5 (Dolomanov et al., 2009)'
_computing_structure_refinement 'SHELXL 2018/3 (Sheldrick, 2015)'
_computing_structure_solution 'SHELXT 2014/4 (Sheldrick, 2014)'
_diffrn_ambient_temperature 170(2)
_diffrn_measured_fraction_theta_full 0.999
_diffrn_measured_fraction_theta_max 0.997
_diffrn_measurement_device_type 'Bruker APEX-II CCD'
_diffrn_measurement_method '\f and \w scans'
_diffrn_radiation_type MoK\a
_diffrn_radiation_wavelength 0.71073
_diffrn_reflns_av_R_equivalents 0.0826
_diffrn_reflns_av_unetI/netI 0.0393
_diffrn_reflns_Laue_measured_fraction_full 0.999
_diffrn_reflns_Laue_measured_fraction_max 0.997
_diffrn_reflns_limit_h_max 29
_diffrn_reflns_limit_h_min -29
_diffrn_reflns_limit_k_max 35
_diffrn_reflns_limit_k_min -35
_diffrn_reflns_limit_l_max 21
_diffrn_reflns_limit_l_min -21
_diffrn_reflns_number 131933
_diffrn_reflns_point_group_measured_fraction_full 0.999
_diffrn_reflns_point_group_measured_fraction_max 0.997
_diffrn_reflns_theta_full 25.242
_diffrn_reflns_theta_max 28.327
_diffrn_reflns_theta_min 1.519
_diffrn_standards_number 0
_exptl_absorpt_coefficient_mu 2.282
_exptl_absorpt_correction_T_max 0.7457
_exptl_absorpt_correction_T_min 0.6076
_exptl_absorpt_correction_type multi-scan
_exptl_absorpt_process_details
;
SADABS-2014/5 (Bruker,2014/5) was used for absorption correction.
wR2(int) was 0.1274 before and 0.0568 after correction.
The Ratio of minimum to maximum transmission is 0.8148.
The \l/2 correction factor is 0.00150.
;
_exptl_crystal_colour colourless
_exptl_crystal_colour_primary colourless
_exptl_crystal_density_diffrn 1.567
_exptl_crystal_description plate
_exptl_crystal_F_000 4418
_exptl_crystal_preparation 'see associated publication for synthetic details'
_exptl_crystal_recrystallization_method 'diffusion of glyme vapours in aqueous solutions'
_exptl_crystal_size_max 0.7
_exptl_crystal_size_mid 0.2
_exptl_crystal_size_min 0.1
_refine_diff_density_max 1.284
_refine_diff_density_min -1.363
_refine_diff_density_rms 0.137
_refine_ls_extinction_method none
_refine_ls_goodness_of_fit_ref 1.138
_refine_ls_hydrogen_treatment mixed
_refine_ls_matrix_type full
_refine_ls_number_parameters 844
_refine_ls_number_reflns 11693
_refine_ls_number_restraints 657
_refine_ls_restrained_S_all 1.112
_refine_ls_R_factor_all 0.0828
_refine_ls_R_factor_gt 0.0578
_refine_ls_shift/su_max 0.001
_refine_ls_shift/su_mean 0.000
_refine_ls_structure_factor_coef Fsqd
_refine_ls_weighting_details 'w=1/[\s^2^(Fo^2^)+(0.0512P)^2^+100.7297P] where P=(Fo^2^+2Fc^2^)/3'
_refine_ls_weighting_scheme calc
_refine_ls_wR_factor_gt 0.1436
_refine_ls_wR_factor_ref 0.1557
_reflns_Friedel_coverage 0.000
_reflns_number_gt 8795
_reflns_number_total 11693
_reflns_threshold_expression 'I > 2\s(I)'
_cod_data_source_file d1dt02893f2.cif
_cod_data_source_block eb19022
_cod_database_code 7708630
_shelx_shelxl_version_number 2018/3
_shelx_space_group_comment
;
The symmetry employed for this shelxl refinement is uniquely defined
by the following loop, which should always be used as a source of
symmetry information in preference to the above space-group names.
They are only intended as comments.
;
_shelx_estimated_absorpt_t_max 0.804
_shelx_estimated_absorpt_t_min 0.298
_olex2_refinement_description
;
1. Fixed Uiso
 At 1.2 times of:
  All C(H) groups, All C(H,H) groups, All C(H,H,H,H) groups, All N(H) groups
 At 1.5 times of:
  All C(H,H,H) groups, All Cl(H,H,H,H,H,H,H,H) groups
2. Shared sites
{O19S, Tb2}
3. Restrained distances
 O19S-H4SB
 2.3 with sigma of 0.02
 O3B-C9B
 1.2 with sigma of 0.02
 O8B-C28B
 1.15 with sigma of 0.02
 O8A-C31A
 1.15 with sigma of 0.02
 O14S-H14A = O14S-H14B
 0.84 with sigma of 0.01
 O13S-H13B = O13S-H13A
 0.84 with sigma of 0.01
 O1S-H1SA = O1S-H1SB
 0.84 with sigma of 0.01
 O4S-H4SB = O4S-H4SA
 0.84 with sigma of 0.01
 H14A-H14B
 1.34 with sigma of 0.02
 H13A-H13B
 1.34 with sigma of 0.02
 H1SB-H1SA
 1.34 with sigma of 0.02
 H4SB-H4SA
 1.34 with sigma of 0.02
 C3B-C4B \\sim C3A-C4A
 with sigma of 0.02
 N2B-C3B \\sim N2A-C3A
 with sigma of 0.02
4. Rigid bond restraints
 N6A, N6B, C23, C24, O7, O6
 with sigma for 1-2 distances of 0.01 and sigma for 1-3 distances of 0.01
5. Uiso/Uaniso restraints and constraints
C33A \\sim C25A \\sim C26A \\sim C27A \\sim C28A \\sim C32A: within 2A with
sigma of 0.04 and sigma for terminal atoms of 0.08 within 2A
C3A \\sim C4A \\sim N3A \\sim C8A \\sim C9A \\sim O3A \\sim C7A \\sim C6A \\sim
C5A: within 2A with sigma of 0.04 and sigma for terminal atoms of 0.08 within 2A
O2S \\sim O3S \\sim Tb2: within 2A with sigma of 0.04 and sigma for terminal
atoms of 0.08 within 2A
N6A \\sim C33A \\sim C25A \\sim C26A \\sim C27A \\sim C28A \\sim C32A \\sim N7A
\\sim C31A \\sim C30A \\sim C29A \\sim C34A \\sim O8A: within 2A with sigma of
0.04 and sigma for terminal atoms of 0.08 within 2A
C26B \\sim C25B \\sim C32B \\sim N7B \\sim C27B \\sim C31B \\sim C30B \\sim
C29B \\sim C28B \\sim C33B \\sim C34B \\sim O8B: within 2A with sigma of 0.04
and sigma for terminal atoms of 0.08 within 2A
C11A \\sim C10A \\sim N2A: within 2A with sigma of 0.04 and sigma for terminal
atoms of 0.08 within 2A
C11B \\sim C10B \\sim N2B: within 2A with sigma of 0.04 and sigma for terminal
atoms of 0.08 within 2A
N6A \\sim N6B \\sim C23 \\sim C24 \\sim O7 \\sim O6: within 2A with sigma of
0.04 and sigma for terminal atoms of 0.08 within 2A
C8B \\sim N3B \\sim C4B \\sim C5B \\sim C6B \\sim C7B: within 2A with sigma of
0.04 and sigma for terminal atoms of 0.08 within 2A
Uanis(O19S) = Uanis(Tb2)
Uanis(C3B) = Uanis(C3A)
Uanis(N6A) = Uanis(N6B)
Uanis(C10B) = Uanis(C11B)
6. Rigid body (RIGU) restrains
 O2S, O3S, Tb2
 with sigma for 1-2 distances of 0.004 and sigma for 1-3 distances of 0.004
 C33A, C25A, C26A, C27A, C28A, C32A
 with sigma for 1-2 distances of 0.004 and sigma for 1-3 distances of 0.004
 C3A, C4A, N3A, C8A, C9A, O3A, C7A, C6A, C5A
 with sigma for 1-2 distances of 0.004 and sigma for 1-3 distances of 0.004
 N6A, C33A, C25A, C26A, C27A, C28A, C32A, N7A, C31A, C30A, C29A, C34A, O8A
 with sigma for 1-2 distances of 0.004 and sigma for 1-3 distances of 0.004
 C26B, C25B, C32B, N7B, C27B, C31B, C30B, C29B, C28B, C33B, C34B, O8B
 with sigma for 1-2 distances of 0.004 and sigma for 1-3 distances of 0.004
 C11A, C10A, N2A
 with sigma for 1-2 distances of 0.004 and sigma for 1-3 distances of 0.004
 C11B, C10B, N2B
 with sigma for 1-2 distances of 0.004 and sigma for 1-3 distances of 0.004
 C8B, N3B, C4B, C5B, C6B, C7B
 with sigma for 1-2 distances of 0.004 and sigma for 1-3 distances of 0.004
7. Others
 Fixed Sof: Tb2(0.425) N6A(0.5) N2A(0.5) O2A(0.5) H23C(0.5) H23D(0.5)
 H23A(0.5) H23B(0.5) N3A(0.5) C8A(0.5) C7A(0.5) H7A(0.5) C6A(0.5) H6A(0.5)
 C5A(0.5) H5A(0.5) C4A(0.5) O1S(0.85) C9A(0.5) H2AA(0.5) H2AB(0.5) H2BC(0.5)
 H2BD(0.5) C11A(0.5) H11A(0.5) H11B(0.5) O3A(0.5) C10A(0.5) H10A(0.5) H10B(0.5)
 C3A(0.5) H3AA(0.5) H3AB(0.5) C33A(0.5) H33A(0.5) C25A(0.5) C26A(0.5) H26A(0.5)
 C27A(0.5) H27A(0.5) C28A(0.5) C32A(0.5) N7A(0.5) H7AA(0.5) C31A(0.5) C30A(0.5)
 H30A(0.5) C29A(0.5) C34A(0.5) H34A(0.5) H34B(0.5) H34C(0.5) O8A(0.5) O2S(0.5)
 O3S(0.5) C26B(0.5) H26B(0.5) C25B(0.5) C32B(0.5) H32B(0.5) N7B(0.5) H7B(0.5)
 C27B(0.5) C31B(0.5) C30B(0.5) C29B(0.5) H29B(0.5) C28B(0.5) C33B(0.5)
 H33B(0.5) C34B(0.5) H34D(0.5) H34E(0.5) H34F(0.5) N6B(0.5) O8B(0.5) C6B(0.5)
 H6B(0.5) C4B(0.5) O2B(0.5) N3B(0.5) C5B(0.5) H5B(0.5) C9B(0.5) O3B(0.5)
 C8B(0.5) C7B(0.5) H7BA(0.5) C10B(0.5) H10C(0.5) H10D(0.5) N2B(0.5) C11B(0.5)
 H11C(0.5) H11D(0.5) Cl2(0.5) Cl3(0.275) O7S(0.7) O8S(0.6) O14S(0.6) Cl1(0.35)
 C3B(0.5) H3BA(0.5) H3BB(0.5) O19S(0.075) O11S(0.375) O12S(0.6) O13S(0.4)
 O10S(0.5) O18S(0.6) O16S(0.6) O9S(0.3) O17S(0.25) O15S(0.4) O6S(0.3) Cl4(0.15)
 H14A(0.6) H14B(0.6) H13A(0.4) H13B(0.4) H1SA(0.85) H1SB(0.85)
8.a Secondary CH2 refined with riding coordinates:
 C23(H23C,H23D), C23(H23A,H23B), C12(H12A,H12B), C21(H21A,H21B), C20(H20A,
 H20B), C1(H1A,H1B), C2(H2AA,H2AB), C2(H2BC,H2BD), C11A(H11A,H11B), C19(H19A,
 H19B), C10A(H10A,H10B), C3A(H3AA,H3AB), C10B(H10C,H10D), C11B(H11C,H11D),
 C3B(H3BA,H3BB)
8.b Aromatic/amide H refined with riding coordinates:
 C7A(H7A), C6A(H6A), C5A(H5A), C16(H16), C14(H14), C15(H15), C33A(H33A),
 C26A(H26A), C27A(H27A), N7A(H7AA), C30A(H30A), C26B(H26B), C32B(H32B),
 N7B(H7B), C29B(H29B), C33B(H33B), C6B(H6B), C5B(H5B), C7B(H7BA)
8.c Fitted hexagon refined as free rotating group:
 N3A(C8A,C7A,C6A,C5A,C4A), N7B(C27B,C31B,C30B,C29B,C28B)
8.d Naphthalene refined as free rotating group:
 C33A(C25A,C26A,C27A,C28A,C32A,N7A,C31A,C30A,C29A)
8.e Idealised Me refined as rotating group:
 C34A(H34A,H34B,H34C), C34B(H34D,H34E,H34F)
;
_olex2_exptl_crystal_mounting_method 'crystal mounting loop/high molecular weight fomblin oil.'
_olex2_submission_special_instructions 'No special instructions were received'

loop_
_space_group_symop_operation_xyz
'x, y, z'
'-x, y, -z+1/2'
'x+1/2, y+1/2, z'
'-x+1/2, y+1/2, -z+1/2'
'-x, -y, -z'
'x, -y, z-1/2'
'-x+1/2, -y+1/2, -z'
'x+1/2, -y+1/2, z-1/2'

loop_
_atom_site_label
_atom_site_type_symbol
_atom_site_fract_x
_atom_site_fract_y
_atom_site_fract_z
_atom_site_U_iso_or_equiv
_atom_site_adp_type
_atom_site_occupancy
_atom_site_site_symmetry_order
_atom_site_calc_flag
_atom_site_refinement_flags_posn
_atom_site_refinement_flags_adp
_atom_site_refinement_flags_occupancy
_atom_site_disorder_assembly
_atom_site_disorder_group
Tb1 Tb 0.23057(2) 0.43326(2) 0.06527(2) 0.03496(10) Uani 1 1 d . . . . .
Tb2 Tb 0.500000 0.41622(2) 0.250000 0.0618(2) Uani 0.85 2 d S T P A 1
O1 O 0.2436(2) 0.44792(16) 0.2159(3) 0.0398(10) Uani 1 1 d . . . . .
O6 O 0.2111(3) 0.53472(18) 0.4329(3) 0.0634(16) Uani 1 1 d . U . . .
O7 O 0.1578(4) 0.4762(2) 0.3533(4) 0.0798(18) Uani 1 1 d . U . . .
O4 O 0.3314(2) 0.4053(2) 0.1393(3) 0.0605(15) Uani 1 1 d . . . . .
N1 N 0.1949(3) 0.3621(2) 0.1516(4) 0.0459(13) Uani 1 1 d . . . . .
O5 O 0.4273(2) 0.3846(2) 0.1338(4) 0.0610(14) Uani 1 1 d . . . . .
N4 N 0.1641(3) 0.3659(2) -0.0338(4) 0.0499(15) Uani 1 1 d . . . . .
N5 N 0.2880(3) 0.3706(2) -0.0093(3) 0.0424(13) Uani 1 1 d . . . . .
N6A N 0.2718(10) 0.4237(9) 0.3496(18) 0.043(4) Uani 0.5 1 d . U P B 1
N2A N 0.1082(15) 0.4300(8) 0.072(2) 0.058(6) Uani 0.5 1 d D U P C 1
O4S O 0.4537(3) 0.3467(3) 0.3084(6) 0.088(2) Uani 1 1 d D . . . .
C13 C 0.2608(4) 0.3485(2) -0.0822(4) 0.0450(16) Uani 1 1 d . . . . .
C24 C 0.2052(4) 0.4947(3) 0.3893(4) 0.0557(18) Uani 1 1 d . U . . .
O2A O 0.2929(6) 0.5063(5) 0.0853(9) 0.040(3) Uani 0.5 1 d . . P C 1
C23 C 0.2665(4) 0.4714(3) 0.3812(4) 0.061(2) Uani 1 1 d . U . . .
H23C H 0.294816 0.470641 0.436913 0.073 Uiso 0.5 1 calc R U P B 2
H23D H 0.285935 0.490699 0.340992 0.073 Uiso 0.5 1 calc R U P B 2
H23A H 0.285585 0.494366 0.345607 0.073 Uiso 0.5 1 calc R U P B 1
H23B H 0.292703 0.472214 0.438496 0.073 Uiso 0.5 1 calc R U P B 1
C22 C 0.2484(4) 0.4127(2) 0.2668(4) 0.0441(16) Uani 1 1 d . . . . .
C18 C 0.3712(3) 0.3863(3) 0.1041(5) 0.0518(18) Uani 1 1 d . . . . .
C12 C 0.1941(4) 0.3569(3) -0.1076(4) 0.0513(18) Uani 1 1 d . . . . .
H12A H 0.175002 0.327406 -0.139300 0.062 Uiso 1 1 calc R U . . .
H12B H 0.186759 0.386023 -0.146101 0.062 Uiso 1 1 calc R U . . .
N3A N 0.1787(5) 0.5162(4) 0.0973(8) 0.045(4) Uani 0.5 1 d G U P C 1
C8A C 0.2191(5) 0.5535(5) 0.1326(8) 0.045(3) Uani 0.5 1 d G U P C 1
C7A C 0.1978(6) 0.5940(4) 0.1724(9) 0.060(5) Uani 0.5 1 d G U P C 1
H7A H 0.225447 0.619543 0.196507 0.072 Uiso 0.5 1 calc R U P C 1
C6A C 0.1361(6) 0.5973(4) 0.1768(8) 0.071(4) Uani 0.5 1 d G U P C 1
H6A H 0.121507 0.624983 0.203975 0.085 Uiso 0.5 1 calc R U P C 1
C5A C 0.0956(5) 0.5599(5) 0.1415(8) 0.067(4) Uani 0.5 1 d G U P C 1
H5A H 0.053446 0.562154 0.144537 0.080 Uiso 0.5 1 calc R U P C 1
C4A C 0.1170(5) 0.5194(4) 0.1018(8) 0.052(3) Uani 0.5 1 d DG U P C 1
C17 C 0.3479(4) 0.3642(3) 0.0180(5) 0.0517(17) Uani 1 1 d . . . . .
C21 C 0.2409(4) 0.3604(3) 0.2324(4) 0.0531(19) Uani 1 1 d . . . . .
H21A H 0.280641 0.347671 0.221860 0.064 Uiso 1 1 calc R U . . .
H21B H 0.226666 0.337979 0.273511 0.064 Uiso 1 1 calc R U . . .
O1S O 0.5970(5) 0.4475(4) 0.2262(6) 0.122(4) Uani 0.85 1 d D . P . .
C16 C 0.3835(4) 0.3381(3) -0.0291(6) 0.067(2) Uani 1 1 d . . . . .
H16 H 0.426579 0.335134 -0.009715 0.081 Uiso 1 1 calc R U . . .
C14 C 0.2935(5) 0.3215(3) -0.1301(5) 0.065(2) Uani 1 1 d . . . . .
H14 H 0.273388 0.306113 -0.181261 0.078 Uiso 1 1 calc R U . . .
C20 C 0.2004(4) 0.3162(3) 0.1018(5) 0.057(2) Uani 1 1 d . . . . .
H20A H 0.188735 0.286930 0.132570 0.069 Uiso 1 1 calc R U . . .
H20B H 0.243775 0.311946 0.096308 0.069 Uiso 1 1 calc R U . . .
C1 C 0.1330(4) 0.3687(4) 0.1715(6) 0.074(3) Uani 1 1 d . . . . .
H1A H 0.134942 0.361046 0.232134 0.089 Uiso 1 1 calc R U . . .
H1B H 0.104595 0.344561 0.137757 0.089 Uiso 1 1 calc R U . . .
C9A C 0.2801(11) 0.5444(7) 0.1249(13) 0.042(4) Uani 0.5 1 d . U P C 1
C2 C 0.1074(4) 0.4209(4) 0.1535(6) 0.073(3) Uani 1 1 d . . . . .
H2AA H 0.065000 0.422777 0.163838 0.087 Uiso 0.5 1 calc R U P C 1
H2AB H 0.133039 0.445496 0.190334 0.087 Uiso 0.5 1 calc R U P C 1
H2BC H 0.128572 0.443482 0.198476 0.087 Uiso 0.5 1 calc R U P C 2
H2BD H 0.063395 0.420463 0.156757 0.087 Uiso 0.5 1 calc R U P C 2
C15 C 0.3558(5) 0.3167(3) -0.1036(6) 0.071(2) Uani 1 1 d . . . . .
H15 H 0.379332 0.298628 -0.136873 0.086 Uiso 1 1 calc R U . . .
C11A C 0.1006(16) 0.3840(11) -0.0561(18) 0.072(7) Uani 0.5 1 d . U P C 1
H11A H 0.100627 0.415047 -0.089402 0.087 Uiso 0.5 1 calc R U P C 1
H11B H 0.076327 0.358966 -0.093746 0.087 Uiso 0.5 1 calc R U P C 1
C19 C 0.1600(4) 0.3182(3) 0.0134(5) 0.062(2) Uani 1 1 d . . . . .
H19A H 0.171490 0.290194 -0.020585 0.075 Uiso 1 1 calc R U . . .
H19B H 0.116773 0.313025 0.018776 0.075 Uiso 1 1 calc R U . . .
O3A O 0.3191(7) 0.5777(4) 0.1546(9) 0.068(3) Uani 0.5 1 d . U P C 1
C10A C 0.0692(12) 0.3941(8) 0.0134(16) 0.074(6) Uani 0.5 1 d . U P C 1
H10A H 0.063497 0.362764 0.043601 0.088 Uiso 0.5 1 calc R U P C 1
H10B H 0.028304 0.408809 -0.008483 0.088 Uiso 0.5 1 calc R U P C 1
C3A C 0.0792(8) 0.4806(7) 0.0563(12) 0.057(3) Uani 0.5 1 d D U P C 1
H3AA H 0.072137 0.487838 -0.005238 0.069 Uiso 0.5 1 calc R U P C 1
H3AB H 0.038816 0.480451 0.073675 0.069 Uiso 0.5 1 calc R U P C 1
C33A C 0.2246(3) 0.3671(3) 0.4454(5) 0.040(3) Uani 0.5 1 d G U P B 1
H33A H 0.184878 0.380075 0.423788 0.048 Uiso 0.5 1 calc R U P B 1
C25A C 0.2744(4) 0.3827(3) 0.4114(4) 0.031(2) Uani 0.5 1 d G U P B 1
C26A C 0.3326(3) 0.3637(3) 0.4430(5) 0.046(3) Uani 0.5 1 d G U P B 1
H26A H 0.366588 0.374418 0.419706 0.055 Uiso 0.5 1 calc R U P B 1
C27A C 0.3410(3) 0.3292(3) 0.5086(5) 0.054(3) Uani 0.5 1 d G U P B 1
H27A H 0.380737 0.316205 0.530212 0.065 Uiso 0.5 1 calc R U P B 1
C28A C 0.2912(3) 0.3136(2) 0.5426(4) 0.050(3) Uani 0.5 1 d G U P B 1
C32A C 0.2330(3) 0.3325(3) 0.5110(4) 0.046(3) Uani 0.5 1 d G U P B 1
N7A N 0.1833(4) 0.3169(4) 0.5451(7) 0.070(4) Uani 0.5 1 d G U P B 1
H7AA H 0.146445 0.328932 0.525054 0.085 Uiso 0.5 1 calc R U P B 1
C31A C 0.1917(5) 0.2823(4) 0.6107(7) 0.091(6) Uani 0.5 1 d DG U P B 1
C30A C 0.2498(6) 0.2634(4) 0.6423(6) 0.086(6) Uani 0.5 1 d G U P B 1
H30A H 0.255590 0.239739 0.687183 0.103 Uiso 0.5 1 calc R U P B 1
C29A C 0.2996(5) 0.2790(3) 0.6083(5) 0.065(4) Uani 0.5 1 d G U P B 1
C34A C 0.3664(12) 0.2615(10) 0.6486(13) 0.094(7) Uani 0.5 1 d . U P B 1
H34A H 0.391912 0.290754 0.667432 0.142 Uiso 0.5 1 calc R U P B 1
H34B H 0.383864 0.243126 0.606278 0.142 Uiso 0.5 1 calc R U P B 1
H34C H 0.365015 0.239837 0.697239 0.142 Uiso 0.5 1 calc R U P B 1
O8A O 0.1499(10) 0.2730(8) 0.6477(16) 0.141(8) Uani 0.5 1 d D U P B 1
O2S O 0.5334(9) 0.4867(8) 0.3245(15) 0.121(7) Uani 0.5 1 d . U P D 2
O3S O 0.5024(7) 0.4726(8) 0.3705(13) 0.122(9) Uani 0.5 1 d . U P A 1
C26B C 0.2778(13) 0.3605(7) 0.4620(12) 0.087(5) Uani 0.5 1 d . U P B 2
H26B H 0.319586 0.369293 0.464737 0.104 Uiso 0.5 1 calc R U P B 2
C25B C 0.2362(15) 0.3793(9) 0.4074(14) 0.087(5) Uani 0.5 1 d . U P B 2
C32B C 0.1584(14) 0.3302(9) 0.4639(14) 0.105(6) Uani 0.5 1 d . U P B 2
H32B H 0.117509 0.318968 0.460759 0.126 Uiso 0.5 1 calc R U P B 2
N7B N 0.3078(7) 0.3066(6) 0.5826(11) 0.122(7) Uani 0.5 1 d G U P B 2
H7B H 0.346064 0.314793 0.582129 0.146 Uiso 0.5 1 calc R U P B 2
C27B C 0.2606(9) 0.3251(5) 0.5206(8) 0.081(5) Uani 0.5 1 d G U P B 2
C31B C 0.2001(8) 0.3122(8) 0.5214(9) 0.090(5) Uani 0.5 1 d G U P B 2
C30B C 0.1868(7) 0.2809(9) 0.5842(11) 0.104(6) Uani 0.5 1 d G U P B 2
C29B C 0.2339(10) 0.2624(7) 0.6463(9) 0.099(7) Uani 0.5 1 d G U P B 2
H29B H 0.224785 0.240999 0.689213 0.119 Uiso 0.5 1 calc R U P B 2
C28B C 0.2944(8) 0.2753(6) 0.6455(8) 0.089(5) Uani 0.5 1 d DG U P B 2
C33B C 0.1701(14) 0.3673(9) 0.4024(14) 0.104(6) Uani 0.5 1 d . U P B 2
H33B H 0.138170 0.382422 0.362519 0.124 Uiso 0.5 1 calc R U P B 2
C34B C 0.1206(15) 0.2643(11) 0.5817(17) 0.111(8) Uani 0.5 1 d . U P B 2
H34D H 0.105936 0.278362 0.630368 0.167 Uiso 0.5 1 calc R U P B 2
H34E H 0.118929 0.227767 0.584058 0.167 Uiso 0.5 1 calc R U P B 2
H34F H 0.094513 0.275996 0.529089 0.167 Uiso 0.5 1 calc R U P B 2
N6B N 0.2513(10) 0.4177(9) 0.3478(18) 0.043(4) Uani 0.5 1 d . U P B 2
O8B O 0.3392(11) 0.2592(11) 0.6930(18) 0.175(11) Uani 0.5 1 d D U P B 2
C6B C 0.1822(15) 0.6040(9) 0.1775(15) 0.079(6) Uani 0.5 1 d . U P C 2
H6B H 0.174286 0.633885 0.205226 0.095 Uiso 0.5 1 calc R U P C 2
C4B C 0.1478(11) 0.5299(6) 0.0963(11) 0.058(4) Uani 0.5 1 d D U P C 2
O2B O 0.3156(7) 0.4904(6) 0.0841(10) 0.054(4) Uani 0.5 1 d . . P C 2
N3B N 0.2042(9) 0.5184(6) 0.0959(12) 0.054(4) Uani 0.5 1 d . U P C 2
C5B C 0.1344(12) 0.5740(7) 0.1396(12) 0.074(4) Uani 0.5 1 d . U P C 2
H5B H 0.093291 0.582452 0.142118 0.089 Uiso 0.5 1 calc R U P C 2
C9B C 0.3137(10) 0.5309(8) 0.1245(12) 0.063(5) Uani 0.5 1 d D . P C 2
O3B O 0.3586(8) 0.5569(6) 0.1536(12) 0.104(6) Uani 0.5 1 d D . P C 2
C8B C 0.2515(13) 0.5486(7) 0.1331(14) 0.059(5) Uani 0.5 1 d . U P C 2
C7B C 0.2395(12) 0.5909(6) 0.1752(10) 0.071(4) Uani 0.5 1 d . U P C 2
H7BA H 0.272533 0.611009 0.202974 0.085 Uiso 0.5 1 calc R U P C 2
C10B C 0.0735(9) 0.4142(9) -0.0063(12) 0.060(4) Uani 0.5 1 d . U P C 2
H10C H 0.038498 0.435355 -0.033042 0.072 Uiso 0.5 1 calc R U P C 2
H10D H 0.056752 0.385506 0.020553 0.072 Uiso 0.5 1 calc R U P C 2
N2B N 0.1142(13) 0.4439(7) 0.0610(17) 0.051(6) Uani 0.5 1 d D U P C 2
C11B C 0.1067(13) 0.3947(12) -0.0757(16) 0.060(4) Uani 0.5 1 d . U P C 2
H11C H 0.079014 0.372614 -0.115047 0.072 Uiso 0.5 1 calc R U P C 2
H11D H 0.118484 0.423089 -0.108634 0.072 Uiso 0.5 1 calc R U P C 2
Cl2 Cl 0.6390(3) 0.27118(18) 0.3173(3) 0.0632(12) Uani 0.5 1 d . . P E 1
Cl3 Cl 0.5223(18) 0.2356(16) 0.586(2) 0.086(11) Uani 0.275 1 d . . P F 1
O7S O 0.5212(7) 0.2659(5) 0.3943(10) 0.108(5) Uani 0.7 1 d . . P G 1
O8S O 0.5983(6) 0.4976(7) 0.4834(10) 0.148(8) Uani 0.6 1 d . . P H 1
O14S O 0.0416(6) 0.4738(7) 0.3323(10) 0.106(4) Uani 0.6 1 d D . P I 1
O5S O 0.3974(8) 0.5414(6) 0.3534(13) 0.251(9) Uani 1 1 d . . . . .
Cl1 Cl 0.4428(4) 0.1387(4) 0.5883(11) 0.135(5) Uani 0.35 1 d . . P J 3
C3B C 0.1008(8) 0.4985(7) 0.0488(12) 0.057(3) Uani 0.5 1 d D . P C 2
H3BA H 0.095980 0.506576 -0.012145 0.069 Uiso 0.5 1 calc R U P C 2
H3BB H 0.061334 0.505886 0.066206 0.069 Uiso 0.5 1 calc R U P C 2
O19S O 0.500000 0.41622(2) 0.250000 0.0618(2) Uani 0.15 2 d DS T P K 1
O11S O 0.500000 0.8766(9) 0.750000 0.188(11) Uani 0.75 2 d S T P L 2
O12S O 0.5173(8) 0.8451(8) 0.2866(15) 0.179(11) Uani 0.6 1 d . . P M 1
O13S O 0.0328(9) 0.5253(8) 0.2920(14) 0.102(7) Uani 0.4 1 d D . P N 2
O10S O 0.3662(8) 0.2910(6) 0.2205(15) 0.112(7) Uani 0.5 1 d . . P O 2
O18S O 0.5506(9) 0.8086(6) 0.7007(17) 0.181(9) Uani 0.6 1 d . . P P 1
O16S O 0.5730(15) 0.8374(14) 0.503(2) 0.287(18) Uani 0.6 1 d . . P Q 1
O9S O 0.5518(19) 0.2477(19) 0.355(3) 0.16(2) Uani 0.3 1 d . . P R 2
O17S O 0.507(2) 0.239(2) 0.559(4) 0.10(2) Uani 0.25 1 d . . P S 3
O15S O 0.0604(16) 0.4075(19) 0.381(3) 0.23(2) Uani 0.4 1 d . . P T 2
O6S O 0.407(2) 0.6178(16) 0.263(2) 0.20(2) Uani 0.3 1 d . . P U 1
Cl4 Cl 0.471(3) 0.765(2) 0.393(5) 0.081(16) Uani 0.15 1 d . . P V 2
H14A H 0.048(7) 0.455(6) 0.293(9) 0.121 Uiso 0.6 1 d D U P W 1
H14B H 0.076(4) 0.486(7) 0.353(11) 0.121 Uiso 0.6 1 d D U P X 1
H13A H 0.026(11) 0.534(11) 0.339(7) 0.121 Uiso 0.4 1 d D U P Y 2
H13B H 0.068(6) 0.513(11) 0.302(14) 0.121 Uiso 0.4 1 d D U P Z 2
H1SA H 0.587(7) 0.469(4) 0.259(7) 0.121 Uiso 0.85 1 d D U P . .
H1SB H 0.626(4) 0.432(4) 0.255(7) 0.121 Uiso 0.85 1 d D U P . .
H4SA H 0.420(2) 0.335(4) 0.282(7) 0.121 Uiso 1 1 d D U . . .
H4SB H 0.445(4) 0.3728(8) 0.332(5) 0.121 Uiso 1 1 d D U . . .

loop_
_atom_site_aniso_label
_atom_site_aniso_U_11
_atom_site_aniso_U_22
_atom_site_aniso_U_33
_atom_site_aniso_U_23
_atom_site_aniso_U_13
_atom_site_aniso_U_12
Tb1 0.04614(18) 0.02987(15) 0.02620(14) 0.00393(11) 0.00043(11) -0.00505(13)
Tb2 0.0455(3) 0.0433(3) 0.0840(5) 0.000 -0.0190(3) 0.000
O1 0.057(3) 0.033(2) 0.029(2) 0.0019(17) 0.0062(19) 0.000(2)
O6 0.116(5) 0.036(3) 0.032(2) -0.0083(19) -0.003(3) 0.015(3)
O7 0.109(5) 0.056(4) 0.078(4) -0.029(3) 0.026(4) -0.013(3)
O4 0.044(3) 0.092(4) 0.042(3) -0.022(3) -0.001(2) 0.009(3)
N1 0.064(4) 0.032(3) 0.043(3) -0.003(2) 0.016(3) -0.009(3)
O5 0.041(3) 0.065(4) 0.072(4) -0.014(3) 0.000(2) 0.003(2)
N4 0.057(4) 0.042(3) 0.043(3) -0.003(2) -0.007(3) -0.008(3)
N5 0.054(3) 0.039(3) 0.032(3) -0.005(2) 0.003(2) -0.004(2)
N6A 0.072(13) 0.030(5) 0.027(3) 0.004(3) 0.010(8) 0.001(6)
N2A 0.047(10) 0.050(10) 0.072(12) 0.020(8) -0.001(8) -0.001(8)
O4S 0.064(4) 0.083(5) 0.117(6) -0.005(4) 0.018(4) -0.015(4)
C13 0.073(5) 0.032(3) 0.030(3) -0.004(2) 0.011(3) 0.000(3)
C24 0.104(6) 0.035(3) 0.028(3) -0.002(3) 0.013(3) 0.006(4)
O2A 0.048(8) 0.032(7) 0.039(5) 0.013(5) 0.003(6) 0.001(5)
C23 0.112(6) 0.038(4) 0.030(3) -0.007(3) 0.005(4) 0.014(4)
C22 0.070(5) 0.033(3) 0.031(3) 0.001(3) 0.012(3) 0.013(3)
C18 0.044(4) 0.058(5) 0.051(4) -0.010(3) 0.005(3) 0.003(3)
C12 0.074(5) 0.039(4) 0.033(3) -0.005(3) -0.009(3) -0.009(3)
N3A 0.057(8) 0.039(7) 0.035(7) 0.012(5) 0.001(7) 0.013(6)
C8A 0.069(7) 0.038(7) 0.026(6) 0.010(5) 0.001(6) 0.012(6)
C7A 0.083(9) 0.053(10) 0.040(9) -0.003(7) 0.000(8) 0.024(8)
C6A 0.087(9) 0.075(10) 0.048(9) -0.007(8) 0.007(8) 0.033(8)
C5A 0.083(10) 0.073(9) 0.046(8) 0.004(7) 0.019(8) 0.024(7)
C4A 0.061(8) 0.062(8) 0.032(7) 0.017(6) 0.007(6) 0.018(6)
C17 0.057(5) 0.047(4) 0.054(4) -0.007(3) 0.016(3) 0.001(3)
C21 0.097(6) 0.035(4) 0.028(3) 0.006(3) 0.015(3) 0.014(4)
O1S 0.092(7) 0.144(9) 0.100(7) 0.077(6) -0.052(6) -0.061(6)
C16 0.065(5) 0.061(5) 0.078(6) -0.019(4) 0.020(4) 0.009(4)
C14 0.110(8) 0.042(4) 0.042(4) -0.014(3) 0.011(4) 0.005(4)
C20 0.098(6) 0.029(3) 0.049(4) 0.000(3) 0.024(4) -0.013(4)
C1 0.069(6) 0.085(7) 0.079(6) -0.014(5) 0.042(5) -0.028(5)
C9A 0.061(8) 0.027(7) 0.033(7) -0.002(6) -0.006(8) 0.004(6)
C2 0.042(4) 0.101(8) 0.078(6) -0.018(5) 0.019(4) 0.005(4)
C15 0.089(7) 0.061(5) 0.069(6) -0.020(4) 0.026(5) 0.013(5)
C11A 0.077(14) 0.064(12) 0.057(11) 0.017(8) -0.035(9) -0.024(9)
C19 0.085(6) 0.046(4) 0.056(5) -0.010(4) 0.017(4) -0.030(4)
O3A 0.077(8) 0.037(6) 0.082(8) -0.010(5) -0.004(7) -0.012(5)
C10A 0.066(12) 0.064(11) 0.077(12) 0.030(8) -0.019(8) -0.017(9)
C3A 0.052(9) 0.066(9) 0.053(6) 0.017(6) 0.008(6) 0.016(5)
C33A 0.042(6) 0.035(7) 0.043(7) -0.003(5) 0.007(5) -0.001(5)
C25A 0.056(6) 0.028(5) 0.009(4) 0.002(4) 0.005(4) 0.004(5)
C26A 0.048(6) 0.050(7) 0.039(6) 0.003(5) 0.006(5) 0.005(5)
C27A 0.061(7) 0.052(8) 0.042(7) 0.007(5) -0.005(5) 0.011(6)
C28A 0.079(7) 0.041(8) 0.026(6) -0.009(5) 0.003(5) 0.005(6)
C32A 0.072(7) 0.026(6) 0.050(7) -0.006(5) 0.036(6) 0.000(6)
N7A 0.092(8) 0.040(7) 0.097(11) 0.004(7) 0.064(8) -0.001(6)
C31A 0.140(11) 0.044(10) 0.108(14) 0.017(9) 0.072(11) -0.006(10)
C30A 0.150(12) 0.045(13) 0.074(13) -0.005(9) 0.049(11) -0.005(10)
C29A 0.124(10) 0.040(8) 0.031(7) -0.007(6) 0.013(7) -0.003(7)
C34A 0.136(12) 0.097(17) 0.045(10) 0.024(10) 0.005(10) 0.023(14)
O8A 0.176(15) 0.105(14) 0.176(19) 0.043(14) 0.123(15) 0.000(13)
O2S 0.093(14) 0.101(13) 0.16(2) -0.056(13) 0.003(12) 0.008(11)
O3S 0.058(10) 0.154(18) 0.133(16) -0.097(14) -0.037(9) 0.039(10)
C26B 0.155(14) 0.051(9) 0.052(8) -0.017(6) 0.016(9) -0.007(10)
C25B 0.149(14) 0.060(11) 0.054(10) -0.007(8) 0.022(10) -0.003(11)
C32B 0.150(13) 0.093(14) 0.072(11) 0.006(9) 0.020(10) -0.016(12)
N7B 0.165(13) 0.091(14) 0.108(14) 0.012(10) 0.026(10) -0.003(12)
C27B 0.156(12) 0.044(9) 0.051(9) -0.018(6) 0.036(9) 0.001(10)
C31B 0.153(12) 0.076(12) 0.044(8) -0.008(7) 0.028(9) -0.006(11)
C30B 0.151(12) 0.102(17) 0.068(11) 0.002(9) 0.046(10) -0.006(12)
C29B 0.166(13) 0.068(16) 0.072(13) -0.007(11) 0.040(10) 0.010(12)
C28B 0.160(13) 0.051(10) 0.056(11) -0.023(7) 0.024(10) 0.004(10)
C33B 0.152(14) 0.098(14) 0.064(11) 0.006(9) 0.029(11) -0.007(13)
C34B 0.161(14) 0.105(19) 0.077(15) 0.003(14) 0.045(14) -0.031(16)
N6B 0.072(13) 0.030(5) 0.027(3) 0.004(3) 0.010(8) 0.001(6)
O8B 0.179(16) 0.16(2) 0.18(2) 0.046(19) 0.002(15) 0.014(17)
C6B 0.150(14) 0.046(9) 0.041(10) -0.006(7) 0.020(10) 0.027(9)
C4B 0.092(11) 0.042(8) 0.036(7) 0.011(6) 0.007(9) 0.023(8)
O2B 0.052(9) 0.046(9) 0.057(7) 0.004(7) -0.005(7) -0.013(6)
N3B 0.088(11) 0.033(7) 0.035(7) 0.002(5) -0.002(8) 0.016(6)
C5B 0.122(13) 0.055(9) 0.049(9) 0.008(7) 0.026(9) 0.031(8)
C9B 0.075(13) 0.057(12) 0.047(9) 0.006(9) -0.010(10) -0.030(11)
O3B 0.094(12) 0.081(11) 0.132(15) -0.039(10) 0.007(11) -0.033(9)
C8B 0.098(13) 0.028(7) 0.043(9) 0.004(6) -0.009(12) 0.017(9)
C7B 0.135(13) 0.033(7) 0.038(8) 0.000(6) 0.002(9) 0.009(8)
C10B 0.041(7) 0.086(12) 0.046(8) -0.013(8) -0.009(6) 0.004(8)
N2B 0.043(10) 0.060(12) 0.044(9) -0.010(9) -0.008(7) 0.014(10)
C11B 0.041(7) 0.086(12) 0.046(8) -0.013(8) -0.009(6) 0.004(8)
Cl2 0.067(3) 0.046(3) 0.077(3) 0.007(2) 0.015(2) 0.004(2)
Cl3 0.042(10) 0.082(11) 0.12(3) 0.046(12) -0.007(13) 0.008(8)
O7S 0.098(11) 0.079(8) 0.136(13) 0.023(8) -0.008(8) -0.021(7)
O8S 0.065(7) 0.202(16) 0.154(13) -0.138(13) -0.037(8) 0.033(9)
O14S 0.062(7) 0.143(14) 0.109(11) -0.017(9) 0.005(7) 0.000(8)
O5S 0.215(16) 0.183(14) 0.37(2) -0.130(16) 0.085(16) 0.007(12)
Cl1 0.067(5) 0.105(8) 0.233(15) 0.025(9) 0.028(7) 0.007(5)
C3B 0.052(9) 0.066(9) 0.053(6) 0.017(6) 0.008(6) 0.016(5)
O19S 0.0455(3) 0.0433(3) 0.0840(5) 0.000 -0.0190(3) 0.000
O11S 0.22(2) 0.18(2) 0.111(14) 0.000 -0.095(15) 0.000
O12S 0.087(16) 0.22(2) 0.24(3) 0.048(18) 0.052(15) -0.017(12)
O13S 0.071(12) 0.081(13) 0.139(18) -0.048(13) -0.019(11) 0.023(10)
O10S 0.071(10) 0.065(11) 0.19(2) -0.009(11) -0.007(12) 0.008(8)
O18S 0.131(15) 0.083(11) 0.33(3) -0.038(15) 0.052(17) -0.012(10)
O16S 0.24(3) 0.32(4) 0.26(3) -0.09(3) -0.05(3) 0.07(3)
O9S 0.12(3) 0.17(5) 0.19(5) 0.10(4) 0.02(3) -0.05(3)
O17S 0.019(18) 0.11(3) 0.16(5) 0.08(3) -0.029(19) -0.002(17)
O15S 0.15(3) 0.28(5) 0.26(5) 0.14(4) 0.01(3) 0.01(3)
O6S 0.33(6) 0.18(4) 0.10(2) -0.08(2) 0.04(3) -0.14(4)
Cl4 0.09(4) 0.051(14) 0.12(4) 0.019(17) 0.05(3) 0.012(17)

loop_
_atom_type_symbol
_atom_type_description
_atom_type_scat_dispersion_real
_atom_type_scat_dispersion_imag
_atom_type_scat_source
C C 0.0033 0.0016 'International Tables Vol C Tables 4.2.6.8 and 6.1.1.4'
H H 0.0000 0.0000 'International Tables Vol C Tables 4.2.6.8 and 6.1.1.4'
Cl Cl 0.1484 0.1585 'International Tables Vol C Tables 4.2.6.8 and 6.1.1.4'
N N 0.0061 0.0033 'International Tables Vol C Tables 4.2.6.8 and 6.1.1.4'
O O 0.0106 0.0060 'International Tables Vol C Tables 4.2.6.8 and 6.1.1.4'
Tb Tb -0.1723 4.1537 'International Tables Vol C Tables 4.2.6.8 and 6.1.1.4'

loop_
_geom_angle_atom_site_label_1
_geom_angle_atom_site_label_2
_geom_angle_atom_site_label_3
_geom_angle
_geom_angle_site_symmetry_1
_geom_angle_site_symmetry_3
_geom_angle_publ_flag
O1 Tb1 O4 68.95(16) . . ?
O1 Tb1 N1 64.47(16) . . ?
O1 Tb1 N4 131.01(17) . . ?
O1 Tb1 N5 127.34(16) . . ?
O1 Tb1 N2A 83.7(8) . . ?
O1 Tb1 N3A 68.5(3) . . ?
O1 Tb1 N3B 68.3(5) . . ?
O1 Tb1 N2B 86.2(6) . . ?
O6 Tb1 O1 147.92(17) 6_565 . ?
O6 Tb1 O4 124.5(2) 6_565 . ?
O6 Tb1 N1 140.14(19) 6_565 . ?
O6 Tb1 N4 73.18(18) 6_565 . ?
O6 Tb1 N5 80.1(2) 6_565 . ?
O6 Tb1 N2A 92.4(7) 6_565 . ?
O6 Tb1 O2A 79.4(4) 6_565 . ?
O6 Tb1 N3A 81.4(3) 6_565 . ?
O6 Tb1 O2B 83.0(4) 6_565 . ?
O6 Tb1 N3B 79.9(5) 6_565 . ?
O6 Tb1 N2B 85.7(6) 6_565 . ?
O4 Tb1 N1 81.9(2) . . ?
O4 Tb1 N4 115.70(19) . . ?
O4 Tb1 N5 62.05(17) . . ?
O4 Tb1 N2A 142.4(6) . . ?
O4 Tb1 N3A 124.5(3) . . ?
O4 Tb1 N2B 149.7(6) . . ?
N1 Tb1 N4 68.06(18) . . ?
N1 Tb1 N2A 62.8(5) . . ?
N1 Tb1 N3A 109.4(3) . . ?
N1 Tb1 N2B 71.7(5) . . ?
N4 Tb1 N2A 64.2(7) . . ?
N5 Tb1 N1 90.00(18) . . ?
N5 Tb1 N4 62.60(19) . . ?
N5 Tb1 N2A 126.1(6) . . ?
N5 Tb1 N3A 159.9(3) . . ?
N5 Tb1 N2B 130.5(5) . . ?
O2A Tb1 O1 77.1(4) . . ?
O2A Tb1 O4 74.5(3) . . ?
O2A Tb1 N1 140.1(4) . . ?
O2A Tb1 N4 151.6(4) . . ?
O2A Tb1 N5 105.9(4) . . ?
O2A Tb1 N2A 125.1(6) . . ?
O2A Tb1 N3A 62.6(4) . . ?
N3A Tb1 N4 118.9(3) . . ?
N3A Tb1 N2A 62.5(6) . . ?
O2B Tb1 O1 80.3(4) . . ?
O2B Tb1 O4 60.7(4) . . ?
O2B Tb1 N1 136.1(4) . . ?
O2B Tb1 N4 147.1(4) . . ?
O2B Tb1 N5 91.5(4) . . ?
O2B Tb1 N3B 65.9(6) . . ?
O2B Tb1 N2B 133.6(6) . . ?
N3B Tb1 O4 115.1(5) . . ?
N3B Tb1 N1 118.3(5) . . ?
N3B Tb1 N4 129.2(5) . . ?
N3B Tb1 N5 151.4(5) . . ?
N3B Tb1 N2B 67.8(6) . . ?
N2B Tb1 N4 67.9(5) . . ?
C22 O1 Tb1 121.1(4) . . ?
C24 O6 Tb1 145.0(5) . 6_566 ?
C18 O4 Tb1 124.6(5) . . ?
C21 N1 Tb1 105.1(4) . . ?
C20 N1 Tb1 104.8(4) . . ?
C20 N1 C21 109.3(6) . . ?
C1 N1 Tb1 115.0(5) . . ?
C1 N1 C21 109.0(6) . . ?
C1 N1 C20 113.2(6) . . ?
C12 N4 Tb1 107.8(4) . . ?
C12 N4 C19 110.3(6) . . ?
C12 N4 C11B 101.2(10) . . ?
C11A N4 Tb1 108.5(13) . . ?
C11A N4 C12 114.5(13) . . ?
C11A N4 C19 104.8(10) . . ?
C19 N4 Tb1 111.0(4) . . ?
C19 N4 C11B 121.8(13) . . ?
C11B N4 Tb1 103.8(12) . . ?
C13 N5 Tb1 121.3(5) . . ?
C17 N5 Tb1 119.3(4) . . ?
C17 N5 C13 118.8(6) . . ?
C23 N6A C25A 116(2) . . ?
C22 N6A C23 121(2) . . ?
C22 N6A C25A 117.1(17) . . ?
C2 N2A Tb1 104.4(17) . . ?
C2 N2A C10A 113(2) . . ?
C2 N2A C3A 104(2) . . ?
C10A N2A Tb1 117(2) . . ?
C3A N2A Tb1 111.0(15) . . ?
C3A N2A C10A 107(2) . . ?
H4SA O4S H4SB 106(3) . . ?
N5 C13 C12 115.5(6) . . ?
N5 C13 C14 121.8(8) . . ?
C14 C13 C12 122.7(7) . . ?
O6 C24 C23 113.2(8) . . ?
O7 C24 O6 126.8(9) . . ?
O7 C24 C23 120.0(7) . . ?
C9A O2A Tb1 123.4(14) . . ?
N6A C23 C24 123.2(11) . . ?
N6A C23 H23A 106.5 . . ?
N6A C23 H23B 106.5 . . ?
C24 C23 H23C 110.6 . . ?
C24 C23 H23D 110.6 . . ?
C24 C23 H23A 106.5 . . ?
C24 C23 H23B 106.5 . . ?
C24 C23 N6B 105.7(11) . . ?
H23C C23 H23D 108.7 . . ?
H23A C23 H23B 106.5 . . ?
N6B C23 H23C 110.6 . . ?
N6B C23 H23D 110.6 . . ?
O1 C22 N6A 116.6(11) . . ?
O1 C22 C21 118.5(5) . . ?
O1 C22 N6B 124.4(12) . . ?
N6A C22 C21 123.6(12) . . ?
N6B C22 C21 116.5(12) . . ?
O4 C18 C17 115.5(6) . . ?
O5 C18 O4 125.8(7) . . ?
O5 C18 C17 118.7(7) . . ?
N4 C12 H12A 109.1 . . ?
N4 C12 H12B 109.1 . . ?
C13 C12 N4 112.6(5) . . ?
C13 C12 H12A 109.1 . . ?
C13 C12 H12B 109.1 . . ?
H12A C12 H12B 107.8 . . ?
C8A N3A Tb1 114.8(6) . . ?
C8A N3A C4A 120.0 . . ?
C4A N3A Tb1 122.9(6) . . ?
N3A C8A C9A 113.4(11) . . ?
C7A C8A N3A 120.0 . . ?
C7A C8A C9A 126.6(11) . . ?
C8A C7A H7A 120.0 . . ?
C8A C7A C6A 120.0 . . ?
C6A C7A H7A 120.0 . . ?
C7A C6A H6A 120.0 . . ?
C5A C6A C7A 120.0 . . ?
C5A C6A H6A 120.0 . . ?
C6A C5A H5A 120.0 . . ?
C4A C5A C6A 120.0 . . ?
C4A C5A H5A 120.0 . . ?
N3A C4A C3A 114.3(10) . . ?
C5A C4A N3A 120.0 . . ?
C5A C4A C3A 125.5(10) . . ?
N5 C17 C18 113.5(6) . . ?
N5 C17 C16 121.7(7) . . ?
C16 C17 C18 124.8(8) . . ?
N1 C21 C22 107.5(5) . . ?
N1 C21 H21A 110.2 . . ?
N1 C21 H21B 110.2 . . ?
C22 C21 H21A 110.2 . . ?
C22 C21 H21B 110.2 . . ?
H21A C21 H21B 108.5 . . ?
H1SA O1S H1SB 105(3) . . ?
C17 C16 H16 120.5 . . ?
C15 C16 C17 118.9(9) . . ?
C15 C16 H16 120.5 . . ?
C13 C14 H14 120.4 . . ?
C13 C14 C15 119.3(7) . . ?
C15 C14 H14 120.4 . . ?
N1 C20 H20A 109.2 . . ?
N1 C20 H20B 109.2 . . ?
N1 C20 C19 112.2(7) . . ?
H20A C20 H20B 107.9 . . ?
C19 C20 H20A 109.2 . . ?
C19 C20 H20B 109.2 . . ?
N1 C1 H1A 108.9 . . ?
N1 C1 H1B 108.9 . . ?
N1 C1 C2 113.6(7) . . ?
H1A C1 H1B 107.7 . . ?
C2 C1 H1A 108.9 . . ?
C2 C1 H1B 108.9 . . ?
O2A C9A C8A 119.9(18) . . ?
O2A C9A O3A 124(2) . . ?
O3A C9A C8A 116.3(17) . . ?
N2A C2 C1 106.3(13) . . ?
N2A C2 H2AA 110.5 . . ?
N2A C2 H2AB 110.5 . . ?
C1 C2 H2AA 110.5 . . ?
C1 C2 H2AB 110.5 . . ?
C1 C2 H2BC 108.5 . . ?
C1 C2 H2BD 108.5 . . ?
C1 C2 N2B 115.0(10) . . ?
H2AA C2 H2AB 108.7 . . ?
H2BC C2 H2BD 107.5 . . ?
N2B C2 H2BC 108.5 . . ?
N2B C2 H2BD 108.5 . . ?
C16 C15 C14 119.4(8) . . ?
C16 C15 H15 120.3 . . ?
C14 C15 H15 120.3 . . ?
N4 C11A H11A 108.0 . . ?
N4 C11A H11B 108.0 . . ?
H11A C11A H11B 107.3 . . ?
C10A C11A N4 117.1(16) . . ?
C10A C11A H11A 108.0 . . ?
C10A C11A H11B 108.0 . . ?
N4 C19 C20 114.7(6) . . ?
N4 C19 H19A 108.6 . . ?
N4 C19 H19B 108.6 . . ?
C20 C19 H19A 108.6 . . ?
C20 C19 H19B 108.6 . . ?
H19A C19 H19B 107.6 . . ?
N2A C10A H10A 110.2 . . ?
N2A C10A H10B 110.2 . . ?
C11A C10A N2A 107(2) . . ?
C11A C10A H10A 110.2 . . ?
C11A C10A H10B 110.2 . . ?
H10A C10A H10B 108.5 . . ?
N2A C3A H3AA 109.2 . . ?
N2A C3A H3AB 109.2 . . ?
C4A C3A N2A 112.0(17) . . ?
C4A C3A H3AA 109.2 . . ?
C4A C3A H3AB 109.2 . . ?
H3AA C3A H3AB 107.9 . . ?
C25A C33A H33A 120.0 . . ?
C25A C33A C32A 120.0 . . ?
C32A C33A H33A 120.0 . . ?
C33A C25A N6A 124.0(10) . . ?
C33A C25A C26A 120.0 . . ?
C26A C25A N6A 115.6(10) . . ?
C25A C26A H26A 120.0 . . ?
C27A C26A C25A 120.0 . . ?
C27A C26A H26A 120.0 . . ?
C26A C27A H27A 120.0 . . ?
C26A C27A C28A 120.0 . . ?
C28A C27A H27A 120.0 . . ?
C27A C28A C32A 120.0 . . ?
C27A C28A C29A 120.0 . . ?
C32A C28A C29A 120.0 . . ?
C28A C32A C33A 120.0 . . ?
N7A C32A C33A 120.0 . . ?
N7A C32A C28A 120.0 . . ?
C32A N7A H7AA 120.0 . . ?
C32A N7A C31A 120.0 . . ?
C31A N7A H7AA 120.0 . . ?
C30A C31A N7A 120.0 . . ?
O8A C31A N7A 120.3(13) . . ?
O8A C31A C30A 119.1(14) . . ?
C31A C30A H30A 120.0 . . ?
C31A C30A C29A 120.0 . . ?
C29A C30A H30A 120.0 . . ?
C28A C29A C34A 119.3(10) . . ?
C30A C29A C28A 120.0 . . ?
C30A C29A C34A 120.5(10) . . ?
C29A C34A H34A 109.5 . . ?
C29A C34A H34B 109.5 . . ?
C29A C34A H34C 109.5 . . ?
H34A C34A H34B 109.5 . . ?
H34A C34A H34C 109.5 . . ?
H34B C34A H34C 109.5 . . ?
C25B C26B H26B 120.9 . . ?
C25B C26B C27B 118(3) . . ?
C27B C26B H26B 120.9 . . ?
C26B C25B C33B 122(3) . . ?
C26B C25B N6B 120(3) . . ?
N6B C25B C33B 117(2) . . ?
C31B C32B H32B 118.3 . . ?
C31B C32B C33B 123(3) . . ?
C33B C32B H32B 118.3 . . ?
C27B N7B H7B 120.0 . . ?
C27B N7B C28B 120.0 . . ?
C28B N7B H7B 120.0 . . ?
N7B C27B C26B 116.5(17) . . ?
N7B C27B C31B 120.0 . . ?
C31B C27B C26B 123.3(17) . . ?
C32B C31B C27B 118(2) . . ?
C32B C31B C30B 122(2) . . ?
C30B C31B C27B 120.0 . . ?
C31B C30B C29B 120.0 . . ?
C31B C30B C34B 119.8(17) . . ?
C29B C30B C34B 120.1(17) . . ?
C30B C29B H29B 120.0 . . ?
C30B C29B C28B 120.0 . . ?
C28B C29B H29B 120.0 . . ?
C29B C28B N7B 120.0 . . ?
O8B C28B N7B 114(2) . . ?
O8B C28B C29B 126(2) . . ?
C25B C33B H33B 122.8 . . ?
C32B C33B C25B 114(2) . . ?
C32B C33B H33B 122.8 . . ?
C30B C34B H34D 109.5 . . ?
C30B C34B H34E 109.5 . . ?
C30B C34B H34F 109.5 . . ?
H34D C34B H34E 109.5 . . ?
H34D C34B H34F 109.5 . . ?
H34E C34B H34F 109.5 . . ?
C22 N6B C23 114.1(16) . . ?
C22 N6B C25B 127(2) . . ?
C25B N6B C23 119(2) . . ?
C5B C6B H6B 120.2 . . ?
C7B C6B H6B 120.2 . . ?
C7B C6B C5B 120(2) . . ?
N3B C4B C5B 119.5(19) . . ?
N3B C4B C3B 117.5(16) . . ?
C5B C4B C3B 123(2) . . ?
C9B O2B Tb1 120.4(14) . . ?
C4B N3B Tb1 119.9(13) . . ?
C4B N3B C8B 121.3(18) . . ?
C8B N3B Tb1 116.7(14) . . ?
C6B C5B C4B 119(2) . . ?
C6B C5B H5B 120.6 . . ?
C4B C5B H5B 120.6 . . ?
O2B C9B C8B 116.2(16) . . ?
O3B C9B O2B 125(2) . . ?
O3B C9B C8B 119(2) . . ?
N3B C8B C9B 114.7(17) . . ?
N3B C8B C7B 120(2) . . ?
C7B C8B C9B 125(2) . . ?
C6B C7B C8B 121(2) . . ?
C6B C7B H7BA 119.6 . . ?
C8B C7B H7BA 119.6 . . ?
H10C C10B H10D 107.7 . . ?
N2B C10B H10C 108.9 . . ?
N2B C10B H10D 108.9 . . ?
N2B C10B C11B 113.3(19) . . ?
C11B C10B H10C 108.9 . . ?
C11B C10B H10D 108.9 . . ?
C2 N2B Tb1 101.6(11) . . ?
C10B N2B Tb1 114.9(15) . . ?
C10B N2B C2 107.8(17) . . ?
C10B N2B C3B 110.3(18) . . ?
C3B N2B Tb1 106.5(15) . . ?
C3B N2B C2 115.7(17) . . ?
N4 C11B C10B 109.1(16) . . ?
N4 C11B H11C 109.9 . . ?
N4 C11B H11D 109.9 . . ?
C10B C11B H11C 109.9 . . ?
C10B C11B H11D 109.9 . . ?
H11C C11B H11D 108.3 . . ?
H14A O14S H14B 106(3) . . ?
C4B C3B N2B 113.3(16) . . ?
C4B C3B H3BA 108.9 . . ?
C4B C3B H3BB 108.9 . . ?
N2B C3B H3BA 108.9 . . ?
N2B C3B H3BB 108.9 . . ?
H3BA C3B H3BB 107.7 . . ?
O13S O13S H13A 114(10) 2 . ?
O13S O13S H13B 138(10) 2 . ?
H13A O13S H13B 106(3) . . ?

loop_
_geom_bond_atom_site_label_1
_geom_bond_atom_site_label_2
_geom_bond_distance
_geom_bond_site_symmetry_2
_geom_bond_publ_flag
Tb1 O1 2.415(4) . ?
Tb1 O6 2.257(4) 6_565 ?
Tb1 O4 2.442(5) . ?
Tb1 N1 2.575(5) . ?
Tb1 N4 2.659(5) . ?
Tb1 N5 2.547(6) . ?
Tb1 N2A 2.74(3) . ?
Tb1 O2A 2.384(16) . ?
Tb1 N3A 2.601(9) . ?
Tb1 O2B 2.406(16) . ?
Tb1 N3B 2.431(15) . ?
Tb1 N2B 2.59(3) . ?
O1 C22 1.241(7) . ?
O6 C24 1.274(8) . ?
O7 C24 1.205(10) . ?
O4 C18 1.248(9) . ?
N1 C21 1.490(9) . ?
N1 C20 1.486(9) . ?
N1 C1 1.480(10) . ?
O5 C18 1.244(9) . ?
N4 C12 1.488(10) . ?
N4 C11A 1.47(4) . ?
N4 C19 1.499(10) . ?
N4 C11B 1.53(3) . ?
N5 C13 1.347(8) . ?
N5 C17 1.329(9) . ?
N6A C23 1.39(3) . ?
N6A C22 1.36(3) . ?
N6A C25A 1.47(2) . ?
N2A C2 1.33(3) . ?
N2A C10A 1.50(3) . ?
N2A C3A 1.503(19) . ?
O4S H4SA 0.840(10) . ?
O4S H4SB 0.837(10) . ?
C13 C12 1.477(11) . ?
C13 C14 1.366(10) . ?
C24 C23 1.527(12) . ?
O2A C9A 1.27(2) . ?
C23 H23C 0.9900 . ?
C23 H23D 0.9900 . ?
C23 H23A 0.9900 . ?
C23 H23B 0.9900 . ?
C23 N6B 1.55(3) . ?
C22 C21 1.505(9) . ?
C22 N6B 1.30(3) . ?
C18 C17 1.504(10) . ?
C12 H12A 0.9900 . ?
C12 H12B 0.9900 . ?
N3A C8A 1.3900 . ?
N3A C4A 1.3900 . ?
C8A C7A 1.3900 . ?
C8A C9A 1.41(3) . ?
C7A H7A 0.9500 . ?
C7A C6A 1.3900 . ?
C6A H6A 0.9500 . ?
C6A C5A 1.3900 . ?
C5A H5A 0.9500 . ?
C5A C4A 1.3900 . ?
C4A C3A 1.443(18) . ?
C17 C16 1.387(11) . ?
C21 H21A 0.9900 . ?
C21 H21B 0.9900 . ?
O1S H1SA 0.841(10) . ?
O1S H1SB 0.840(10) . ?
C16 H16 0.9500 . ?
C16 C15 1.363(12) . ?
C14 H14 0.9500 . ?
C14 C15 1.372(13) . ?
C20 H20A 0.9900 . ?
C20 H20B 0.9900 . ?
C20 C19 1.528(11) . ?
C1 H1A 0.9900 . ?
C1 H1B 0.9900 . ?
C1 C2 1.515(14) . ?
C9A O3A 1.27(2) . ?
C2 H2AA 0.9900 . ?
C2 H2AB 0.9900 . ?
C2 H2BC 0.9900 . ?
C2 H2BD 0.9900 . ?
C2 N2B 1.64(3) . ?
C15 H15 0.9500 . ?
C11A H11A 0.9900 . ?
C11A H11B 0.9900 . ?
C11A C10A 1.45(4) . ?
C19 H19A 0.9900 . ?
C19 H19B 0.9900 . ?
C10A H10A 0.9900 . ?
C10A H10B 0.9900 . ?
C3A H3AA 0.9900 . ?
C3A H3AB 0.9900 . ?
C33A H33A 0.9500 . ?
C33A C25A 1.3900 . ?
C33A C32A 1.3900 . ?
C25A C26A 1.3900 . ?
C26A H26A 0.9500 . ?
C26A C27A 1.3900 . ?
C27A H27A 0.9500 . ?
C27A C28A 1.3900 . ?
C28A C32A 1.3900 . ?
C28A C29A 1.3900 . ?
C32A N7A 1.3900 . ?
N7A H7AA 0.8800 . ?
N7A C31A 1.3900 . ?
C31A C30A 1.3900 . ?
C31A O8A 1.222(13) . ?
C30A H30A 0.9500 . ?
C30A C29A 1.3900 . ?
C29A C34A 1.57(2) . ?
C34A H34A 0.9800 . ?
C34A H34B 0.9800 . ?
C34A H34C 0.9800 . ?
C26B H26B 0.9500 . ?
C26B C25B 1.25(3) . ?
C26B C27B 1.44(2) . ?
C25B C33B 1.49(4) . ?
C25B N6B 1.49(3) . ?
C32B H32B 0.9500 . ?
C32B C31B 1.27(3) . ?
C32B C33B 1.46(3) . ?
N7B H7B 0.8800 . ?
N7B C27B 1.3900 . ?
N7B C28B 1.3900 . ?
C27B C31B 1.3900 . ?
C31B C30B 1.3900 . ?
C30B C29B 1.3900 . ?
C30B C34B 1.53(3) . ?
C29B H29B 0.9500 . ?
C29B C28B 1.3900 . ?
C28B O8B 1.210(17) . ?
C33B H33B 0.9500 . ?
C34B H34D 0.9800 . ?
C34B H34E 0.9800 . ?
C34B H34F 0.9800 . ?
C6B H6B 0.9500 . ?
C6B C5B 1.38(3) . ?
C6B C7B 1.33(3) . ?
C4B N3B 1.29(2) . ?
C4B C5B 1.43(2) . ?
C4B C3B 1.44(2) . ?
O2B C9B 1.27(3) . ?
N3B C8B 1.37(3) . ?
C5B H5B 0.9500 . ?
C9B O3B 1.231(15) . ?
C9B C8B 1.49(3) . ?
C8B C7B 1.37(3) . ?
C7B H7BA 0.9500 . ?
C10B H10C 0.9900 . ?
C10B H10D 0.9900 . ?
C10B N2B 1.50(3) . ?
C10B C11B 1.54(3) . ?
N2B C3B 1.498(18) . ?
C11B H11C 0.9900 . ?
C11B H11D 0.9900 . ?
O14S H14A 0.840(10) . ?
O14S H14B 0.840(10) . ?
C3B H3BA 0.9900 . ?
C3B H3BB 0.9900 . ?
O12S O12S 1.28(4) 2_655 ?
O13S O13S 1.79(3) 2 ?
O13S H13A 0.840(10) . ?
O13S H13B 0.840(11) . ?

loop_
_geom_torsion_atom_site_label_1
_geom_torsion_atom_site_label_2
_geom_torsion_atom_site_label_3
_geom_torsion_atom_site_label_4
_geom_torsion
_geom_torsion_site_symmetry_1
_geom_torsion_site_symmetry_2
_geom_torsion_site_symmetry_3
_geom_torsion_site_symmetry_4
_geom_torsion_publ_flag
Tb1 O1 C22 N6A 162.8(12) . . . . ?
Tb1 O1 C22 C21 -4.7(9) . . . . ?
Tb1 O1 C22 N6B -175.1(13) . . . . ?
Tb1 O6 C24 O7 103.8(11) 6_566 . . . ?
Tb1 O6 C24 C23 -79.4(12) 6_566 . . . ?
Tb1 O4 C18 O5 158.3(6) . . . . ?
Tb1 O4 C18 C17 -21.2(10) . . . . ?
Tb1 N1 C21 C22 49.8(6) . . . . ?
Tb1 N1 C20 C19 -60.8(7) . . . . ?
Tb1 N1 C1 C2 -12.1(9) . . . . ?
Tb1 N4 C12 C13 47.8(6) . . . . ?
Tb1 N4 C11A C10A -59(2) . . . . ?
Tb1 N4 C19 C20 -7.4(9) . . . . ?
Tb1 N4 C11B C10B -60.4(19) . . . . ?
Tb1 N5 C13 C12 -9.4(8) . . . . ?
Tb1 N5 C13 C14 168.9(6) . . . . ?
Tb1 N5 C17 C18 14.3(8) . . . . ?
Tb1 N5 C17 C16 -167.5(6) . . . . ?
Tb1 N2A C2 C1 -66.5(12) . . . . ?
Tb1 N2A C10A C11A -22(2) . . . . ?
Tb1 N2A C3A C4A -44(2) . . . . ?
Tb1 O2A C9A C8A -23(3) . . . . ?
Tb1 O2A C9A O3A 161.4(15) . . . . ?
Tb1 N3A C8A C7A -163.4(8) . . . . ?
Tb1 N3A C8A C9A 15.2(13) . . . . ?
Tb1 N3A C4A C5A 162.0(9) . . . . ?
Tb1 N3A C4A C3A -23.2(11) . . . . ?
Tb1 O2B C9B O3B 163.1(17) . . . . ?
Tb1 O2B C9B C8B -20(2) . . . . ?
Tb1 N3B C8B C9B 19(2) . . . . ?
Tb1 N3B C8B C7B -160.3(15) . . . . ?
Tb1 N2B C3B C4B -39(2) . . . . ?
O1 C22 C21 N1 -33.7(9) . . . . ?
O1 C22 N6B C23 -16(2) . . . . ?
O1 C22 N6B C25B 158(2) . . . . ?
O6 C24 C23 N6A 168.4(14) . . . . ?
O6 C24 C23 N6B 165.7(12) . . . . ?
O7 C24 C23 N6A -14.5(17) . . . . ?
O7 C24 C23 N6B -17.2(14) . . . . ?
O4 C18 C17 N5 3.1(11) . . . . ?
O4 C18 C17 C16 -174.9(8) . . . . ?
N1 C20 C19 N4 47.3(10) . . . . ?
N1 C1 C2 N2A 56.1(17) . . . . ?
N1 C1 C2 N2B 46.6(15) . . . . ?
O5 C18 C17 N5 -176.3(7) . . . . ?
O5 C18 C17 C16 5.6(13) . . . . ?
N4 C11A C10A N2A 55(2) . . . . ?
N5 C13 C12 N4 -27.9(8) . . . . ?
N5 C13 C14 C15 -0.2(12) . . . . ?
N5 C17 C16 C15 -2.8(13) . . . . ?
N6A C22 C21 N1 159.7(13) . . . . ?
N6A C25A C26A C27A 172.6(14) . . . . ?
C13 N5 C17 C18 -174.1(6) . . . . ?
C13 N5 C17 C16 4.0(11) . . . . ?
C13 C14 C15 C16 1.5(14) . . . . ?
C24 C23 N6B C22 99.6(16) . . . . ?
C24 C23 N6B C25B -75(2) . . . . ?
C23 N6A C22 O1 26(2) . . . . ?
C23 N6A C22 C21 -167.3(12) . . . . ?
C23 N6A C25A C33A 71.3(18) . . . . ?
C23 N6A C25A C26A -100.9(16) . . . . ?
C22 N6A C23 C24 67(2) . . . . ?
C22 N6A C25A C33A -81(2) . . . . ?
C22 N6A C25A C26A 106.8(16) . . . . ?
C18 C17 C16 C15 175.1(8) . . . . ?
C12 N4 C11A C10A -179.2(15) . . . . ?
C12 N4 C19 C20 111.9(8) . . . . ?
C12 N4 C11B C10B -172.0(16) . . . . ?
C12 C13 C14 C15 177.9(8) . . . . ?
N3A C8A C7A C6A 0.0 . . . . ?
N3A C8A C9A O2A 3(2) . . . . ?
N3A C8A C9A O3A 178.7(14) . . . . ?
N3A C4A C3A N2A 45(2) . . . . ?
C8A N3A C4A C5A 0.0 . . . . ?
C8A N3A C4A C3A 174.8(13) . . . . ?
C8A C7A C6A C5A 0.0 . . . . ?
C7A C8A C9A O2A -178.5(13) . . . . ?
C7A C8A C9A O3A -3(3) . . . . ?
C7A C6A C5A C4A 0.0 . . . . ?
C6A C5A C4A N3A 0.0 . . . . ?
C6A C5A C4A C3A -174.2(14) . . . . ?
C5A C4A C3A N2A -140.4(17) . . . . ?
C4A N3A C8A C7A 0.0 . . . . ?
C4A N3A C8A C9A 178.6(15) . . . . ?
C17 N5 C13 C12 179.2(6) . . . . ?
C17 N5 C13 C14 -2.5(10) . . . . ?
C17 C16 C15 C14 0.0(14) . . . . ?
C21 N1 C20 C19 -173.1(6) . . . . ?
C21 N1 C1 C2 105.6(8) . . . . ?
C21 C22 N6B C23 173.2(11) . . . . ?
C21 C22 N6B C25B -13(3) . . . . ?
C14 C13 C12 N4 153.8(7) . . . . ?
C20 N1 C21 C22 161.8(6) . . . . ?
C20 N1 C1 C2 -132.5(8) . . . . ?
C1 N1 C21 C22 -73.9(8) . . . . ?
C1 N1 C20 C19 65.2(8) . . . . ?
C1 C2 N2B Tb1 -53.5(12) . . . . ?
C1 C2 N2B C10B 67.6(19) . . . . ?
C1 C2 N2B C3B -168.4(15) . . . . ?
C9A C8A C7A C6A -178.3(18) . . . . ?
C2 N2A C10A C11A -143(2) . . . . ?
C2 N2A C3A C4A 68(2) . . . . ?
C2 N2B C3B C4B 73(2) . . . . ?
C11A N4 C12 C13 168.6(13) . . . . ?
C11A N4 C19 C20 -124.3(15) . . . . ?
C19 N4 C12 C13 -73.5(7) . . . . ?
C19 N4 C11A C10A 60(2) . . . . ?
C19 N4 C11B C10B 65(2) . . . . ?
C10A N2A C2 C1 61(2) . . . . ?
C10A N2A C3A C4A -172.6(19) . . . . ?
C3A N2A C2 C1 176.8(14) . . . . ?
C3A N2A C10A C11A 103(2) . . . . ?
C33A C25A C26A C27A 0.0 . . . . ?
C33A C32A N7A C31A 180.0 . . . . ?
C25A N6A C23 C24 -84.6(19) . . . . ?
C25A N6A C22 O1 176.6(12) . . . . ?
C25A N6A C22 C21 -17(2) . . . . ?
C25A C33A C32A C28A 0.0 . . . . ?
C25A C33A C32A N7A 180.0 . . . . ?
C25A C26A C27A C28A 0.0 . . . . ?
C26A C27A C28A C32A 0.0 . . . . ?
C26A C27A C28A C29A 180.0 . . . . ?
C27A C28A C32A C33A 0.0 . . . . ?
C27A C28A C32A N7A 180.0 . . . . ?
C27A C28A C29A C30A 180.0 . . . . ?
C27A C28A C29A C34A 5.4(14) . . . . ?
C28A C32A N7A C31A 0.0 . . . . ?
C32A C33A C25A N6A -171.9(14) . . . . ?
C32A C33A C25A C26A 0.0 . . . . ?
C32A C28A C29A C30A 0.0 . . . . ?
C32A C28A C29A C34A -174.6(14) . . . . ?
C32A N7A C31A C30A 0.0 . . . . ?
C32A N7A C31A O8A 171.2(18) . . . . ?
N7A C31A C30A C29A 0.0 . . . . ?
C31A C30A C29A C28A 0.0 . . . . ?
C31A C30A C29A C34A 174.6(14) . . . . ?
C29A C28A C32A C33A 180.0 . . . . ?
C29A C28A C32A N7A 0.0 . . . . ?
O8A C31A C30A C29A -171.3(17) . . . . ?
C26B C25B C33B C32B -3(3) . . . . ?
C26B C25B N6B C23 -75(3) . . . . ?
C26B C25B N6B C22 111(3) . . . . ?
C26B C27B C31B C32B 5(2) . . . . ?
C26B C27B C31B C30B -174.7(15) . . . . ?
C25B C26B C27B N7B -177.3(16) . . . . ?
C25B C26B C27B C31B -2(2) . . . . ?
C32B C31B C30B C29B -179(2) . . . . ?
C32B C31B C30B C34B 4(2) . . . . ?
N7B C27B C31B C32B 179(2) . . . . ?
N7B C27B C31B C30B 0.0 . . . . ?
C27B C26B C25B C33B 1(3) . . . . ?
C27B C26B C25B N6B 177.4(19) . . . . ?
C27B N7B C28B C29B 0.0 . . . . ?
C27B N7B C28B O8B 176(2) . . . . ?
C27B C31B C30B C29B 0.0 . . . . ?
C27B C31B C30B C34B -176(2) . . . . ?
C31B C32B C33B C25B 5(4) . . . . ?
C31B C30B C29B C28B 0.0 . . . . ?
C30B C29B C28B N7B 0.0 . . . . ?
C30B C29B C28B O8B -175(3) . . . . ?
C28B N7B C27B C26B 175.1(14) . . . . ?
C28B N7B C27B C31B 0.0 . . . . ?
C33B C25B N6B C23 101(2) . . . . ?
C33B C25B N6B C22 -73(3) . . . . ?
C33B C32B C31B C27B -6(3) . . . . ?
C33B C32B C31B C30B 173.3(18) . . . . ?
C34B C30B C29B C28B 176(2) . . . . ?
N6B C22 C21 N1 137.5(13) . . . . ?
N6B C25B C33B C32B -179(2) . . . . ?
C4B N3B C8B C9B -177.9(18) . . . . ?
C4B N3B C8B C7B 3(3) . . . . ?
O2B C9B C8B N3B 0(3) . . . . ?
O2B C9B C8B C7B 179.0(19) . . . . ?
N3B C4B C5B C6B 2(3) . . . . ?
N3B C4B C3B N2B 44(3) . . . . ?
N3B C8B C7B C6B -3(3) . . . . ?
C5B C6B C7B C8B 2(4) . . . . ?
C5B C4B N3B Tb1 160.1(13) . . . . ?
C5B C4B N3B C8B -3(3) . . . . ?
C5B C4B C3B N2B -139(2) . . . . ?
C9B C8B C7B C6B 178(2) . . . . ?
O3B C9B C8B N3B 177.4(19) . . . . ?
O3B C9B C8B C7B -4(3) . . . . ?
C7B C6B C5B C4B -2(3) . . . . ?
C10B N2B C3B C4B -165(2) . . . . ?
N2B C10B C11B N4 54(3) . . . . ?
C11B N4 C12 C13 156.4(13) . . . . ?
C11B N4 C19 C20 -129.9(14) . . . . ?
C11B C10B N2B Tb1 -16(2) . . . . ?
C11B C10B N2B C2 -128.7(19) . . . . ?
C11B C10B N2B C3B 104(2) . . . . ?
C3B C4B N3B Tb1 -23(2) . . . . ?
C3B C4B N3B C8B 174.2(18) . . . . ?
C3B C4B C5B C6B -174.7(19) . . . . ?
